data_7708953
loop_
_publ_author_name
'M\;aczka, Miros\/law'
'Stefa\'nska, Dagmara'
'G\;agor, Anna'
'Pikul, Adam'

_publ_section_title
;
 The cation-dependent structural, magnetic and optical properties of a
 family of hypophosphite hybrid perovskites.
;
_journal_issue 1
_journal_name_full 'Dalton transactions (Cambridge, England : 2003)'
_journal_page_first 352
_journal_page_last 360
_journal_paper_doi 10.1039/d1dt03382d
_journal_volume 51
_journal_year 2021
_chemical_formula_sum 'C2 H14 Mn N O7 P3'
_chemical_formula_weight 311.99
_space_group_crystal_system monoclinic
_space_group_IT_number 14
_space_group_name_Hall '-P 2yn'
_space_group_name_H-M_alt 'P 1 21/n 1'
_atom_sites_solution_hydrogens mixed
_audit_creation_method SHELXL-2018/3
_audit_update_record
;
2021-08-23 deposited with the CCDC.	2021-11-29 downloaded from the CCDC.
;
_cell_angle_alpha 90
_cell_angle_beta 93.142(4)
_cell_angle_gamma 90
_cell_formula_units_Z 4
_cell_length_a 9.4250(4)
_cell_length_b 8.8692(3)
_cell_length_c 13.4809(6)
_cell_measurement_reflns_used 5745
_cell_measurement_temperature 295(2)
_cell_measurement_theta_max 29.1220
_cell_measurement_theta_min 4.2490
_cell_volume 1125.20(8)
_computing_cell_refinement 'CrysAlisPro 1.171.38.41 (Rigaku OD, 2015)'
_computing_data_collection 'CrysAlisPro 1.171.38.41 (Rigaku OD, 2015)'
_computing_data_reduction 'CrysAlisPro 1.171.38.41 (Rigaku OD, 2015)'
_computing_structure_refinement 'SHELXL-2018/3 (Sheldrick, 2018)'
_computing_structure_solution 'SHELXT 2014/5 (Sheldrick, 2014)'
_diffrn_ambient_temperature 295(2)
_diffrn_detector 'CCD plate'
_diffrn_detector_area_resol_mean 10.6249
_diffrn_detector_type Atlas
_diffrn_measured_fraction_theta_full 0.999
_diffrn_measured_fraction_theta_max 0.883
_diffrn_measurement_device 'four-circle diffractometer'
_diffrn_measurement_device_type 'Xcalibur, Atlas'
_diffrn_radiation_monochromator graphite
_diffrn_radiation_probe x-ray
_diffrn_radiation_type 'Mo K\a'
_diffrn_radiation_wavelength 0.71073
_diffrn_reflns_av_R_equivalents 0.0263
_diffrn_reflns_av_unetI/netI 0.0257
_diffrn_reflns_Laue_measured_fraction_full 0.999
_diffrn_reflns_Laue_measured_fraction_max 0.883
_diffrn_reflns_limit_h_max 12
_diffrn_reflns_limit_h_min -12
_diffrn_reflns_limit_k_max 12
_diffrn_reflns_limit_k_min -11
_diffrn_reflns_limit_l_max 18
_diffrn_reflns_limit_l_min -18
_diffrn_reflns_number 12768
_diffrn_reflns_point_group_measured_fraction_full 0.999
_diffrn_reflns_point_group_measured_fraction_max 0.883
_diffrn_reflns_theta_full 25.242
_diffrn_reflns_theta_max 29.541
_diffrn_reflns_theta_min 2.572
_diffrn_source 'fine-focus sealed X-ray tube'
_diffrn_source_type 'Enhance (Mo) X-ray Source'
_exptl_absorpt_coefficient_mu 1.610
_exptl_absorpt_correction_T_max 1.00000
_exptl_absorpt_correction_T_min 0.95338
_exptl_absorpt_correction_type multi-scan
_exptl_absorpt_process_details
;
CrysAlisPro 1.171.38.41 (Rigaku Oxford Diffraction, 2015)
Empirical absorption correction using spherical harmonics,
 implemented in SCALE3 ABSPACK scaling algorithm.
;
_exptl_crystal_density_diffrn 1.842
_exptl_crystal_description plate
_exptl_crystal_F_000 636
_exptl_crystal_size_max 0.18
_exptl_crystal_size_mid 0.14
_exptl_crystal_size_min 0.05
_refine_diff_density_max 0.418
_refine_diff_density_min -0.320
_refine_diff_density_rms 0.074
_refine_ls_extinction_coef 0.0062(6)
_refine_ls_extinction_expression Fc^*^=kFc[1+0.001xFc^2^\l^3^/sin(2\q)]^-1/4^
_refine_ls_extinction_method 'SHELXL-2018/3 (Sheldrick 2018)'
_refine_ls_goodness_of_fit_ref 1.046
_refine_ls_hydrogen_treatment mixed
_refine_ls_matrix_type full
_refine_ls_number_parameters 157
_refine_ls_number_reflns 2774
_refine_ls_number_restraints 6
_refine_ls_restrained_S_all 1.045
_refine_ls_R_factor_all 0.0377
_refine_ls_R_factor_gt 0.0282
_refine_ls_shift/su_max 0.000
_refine_ls_shift/su_mean 0.000
_refine_ls_structure_factor_coef Fsqd
_refine_ls_weighting_details 'w=1/[\s^2^(Fo^2^)+(0.0310P)^2^+0.4398P] where P=(Fo^2^+2Fc^2^)/3'
_refine_ls_weighting_scheme calc
_refine_ls_wR_factor_gt 0.0648
_refine_ls_wR_factor_ref 0.0692
_reflns_Friedel_coverage 0.000
_reflns_number_gt 2303
_reflns_number_total 2774
_reflns_threshold_expression 'I > 2\s(I)'
_cod_data_source_file d1dt03382d2.cif
_cod_data_source_block EtAMn
_cod_depositor_comments 'Adding full bibliography for 7708953--7708954.cif.'
_cod_original_sg_symbol_H-M 'P 21/n'
_cod_database_code 7708953
_shelx_shelxl_version_number 2018/3
_shelx_space_group_comment
;
The symmetry employed for this shelxl refinement is uniquely defined
by the following loop, which should always be used as a source of
symmetry information in preference to the above space-group names.
They are only intended as comments.
;
_oxdiff_exptl_absorpt_empirical_full_min 0.954
_oxdiff_exptl_absorpt_empirical_full_max 1.064
_oxdiff_exptl_absorpt_empirical_details
;
Empirical correction (ABSPACK) includes:
- Absorption correction using spherical harmonics
- Frame scaling
;

loop_
_space_group_symop_operation_xyz
'x, y, z'
'-x+1/2, y+1/2, -z+1/2'
'-x, -y, -z'
'x-1/2, -y-1/2, z-1/2'

loop_
_atom_site_label
_atom_site_type_symbol
_atom_site_fract_x
_atom_site_fract_y
_atom_site_fract_z
_atom_site_U_iso_or_equiv
_atom_site_adp_type
_atom_site_occupancy
_atom_site_site_symmetry_order
_atom_site_calc_flag
_atom_site_refinement_flags_posn
_atom_site_refinement_flags_adp
_atom_site_refinement_flags_occupancy
_atom_site_disorder_assembly
_atom_site_disorder_group
Mn1 Mn 0.000000 1.000000 0.500000 0.01615(11) Uani 1 2 d S . P . .
Mn2 Mn 0.500000 0.500000 0.500000 0.01642(11) Uani 1 2 d S . P . .
P1 P 0.24336(5) 1.25997(6) 0.47126(4) 0.02729(14) Uani 1 1 d . . . . .
H5 H 0.301(2) 1.216(3) 0.3905(18) 0.042 Uiso 1 1 d . U . . .
H6 H 0.304(2) 1.174(3) 0.5392(17) 0.042 Uiso 1 1 d . U . . .
P3 P 0.47559(6) 0.52222(6) 0.25000(4) 0.02606(13) Uani 1 1 d . . . . .
H1 H 0.343(2) 0.518(3) 0.2436(18) 0.042 Uiso 1 1 d . U . . .
H2 H 0.507(2) 0.662(3) 0.2512(16) 0.042 Uiso 1 1 d . U . . .
P21 P 0.3072(2) 0.8230(2) 0.43446(13) 0.0293(4) Uani 0.849(8) 1 d . U P . .
H3 H 0.246(2) 0.755(3) 0.3598(18) 0.042 Uiso 1 1 d . U . . .
H4 H 0.355(2) 0.937(3) 0.3795(18) 0.042 Uiso 1 1 d . U . . .
P22 P 0.3404(9) 0.8576(10) 0.4562(6) 0.0293(4) Uani 0.151(8) 1 d . U P . .
O1 O 0.08852(14) 1.21872(15) 0.46315(11) 0.0307(3) Uani 1 1 d . . . . .
O2 O 0.20464(14) 0.88282(18) 0.50447(12) 0.0374(4) Uani 1 1 d . . . . .
O3 O 0.27701(13) 1.42424(15) 0.48696(11) 0.0284(3) Uani 1 1 d . . . . .
O4 O 0.42521(15) 0.72671(16) 0.47229(13) 0.0408(4) Uani 1 1 d . . . . .
O5 O 0.52659(17) 0.45409(19) 0.34544(11) 0.0388(4) Uani 1 1 d . . . . .
O6 O 0.52865(16) 0.44919(17) 0.15867(10) 0.0340(3) Uani 1 1 d . . . . .
O1A O 0.70088(16) 0.20942(17) 0.21779(12) 0.0356(4) Uani 1 1 d . . . . .
H1A H 0.651(3) 0.269(3) 0.200(2) 0.042 Uiso 1 1 d . U . . .
N1 N 0.64162(17) -0.09746(18) 0.13039(13) 0.0289(4) Uani 1 1 d . . . . .
H1C H 0.693652 -0.038872 0.092967 0.035 Uiso 1 1 calc R U . . .
H1D H 0.592855 -0.162951 0.091882 0.035 Uiso 1 1 calc R U . . .
H1E H 0.698453 -0.147292 0.173920 0.035 Uiso 1 1 calc R U . . .
C1 C 0.6157(2) 0.0977(2) 0.26071(16) 0.0350(5) Uani 1 1 d . . . . .
H1F H 0.544990 0.146719 0.299254 0.042 Uiso 1 1 calc R U . . .
H1G H 0.675137 0.036436 0.305763 0.042 Uiso 1 1 calc R U . . .
C2 C 0.5416(2) -0.0030(2) 0.18433(18) 0.0343(5) Uani 1 1 d . . . . .
H2A H 0.475906 -0.068085 0.217012 0.041 Uiso 1 1 calc R U . . .
H2B H 0.486827 0.058805 0.136854 0.041 Uiso 1 1 calc R U . . .

loop_
_atom_site_aniso_label
_atom_site_aniso_U_11
_atom_site_aniso_U_22
_atom_site_aniso_U_33
_atom_site_aniso_U_23
_atom_site_aniso_U_13
_atom_site_aniso_U_12
Mn1 0.0161(2) 0.01730(19) 0.0152(2) 0.00000(14) 0.00196(14) -0.00074(14)
Mn2 0.0164(2) 0.01735(19) 0.0156(2) -0.00005(14) 0.00182(14) 0.00040(14)
P1 0.0208(3) 0.0216(3) 0.0397(3) -0.0046(2) 0.0038(2) -0.00369(19)
P3 0.0303(3) 0.0291(3) 0.0188(3) -0.0018(2) 0.0006(2) 0.0033(2)
P21 0.0305(6) 0.0295(6) 0.0283(5) 0.0036(5) 0.0044(5) 0.0118(5)
P22 0.0305(6) 0.0295(6) 0.0283(5) 0.0036(5) 0.0044(5) 0.0118(5)
O1 0.0244(7) 0.0245(7) 0.0426(9) 0.0070(6) -0.0034(6) -0.0073(5)
O2 0.0242(7) 0.0475(9) 0.0408(9) -0.0017(8) 0.0045(6) 0.0132(7)
O3 0.0223(7) 0.0210(7) 0.0421(9) -0.0046(6) 0.0044(6) -0.0047(5)
O4 0.0304(8) 0.0257(8) 0.0667(12) 0.0091(7) 0.0055(7) 0.0103(6)
O5 0.0540(10) 0.0454(9) 0.0172(7) -0.0010(7) 0.0044(7) 0.0104(8)
O6 0.0488(9) 0.0367(8) 0.0164(7) 0.0014(6) 0.0019(6) 0.0120(7)
O1A 0.0361(9) 0.0291(8) 0.0418(10) -0.0019(7) 0.0029(7) 0.0032(6)
N1 0.0322(9) 0.0237(8) 0.0308(9) -0.0018(7) 0.0016(7) -0.0035(7)
C1 0.0464(13) 0.0273(11) 0.0317(12) -0.0016(9) 0.0071(9) 0.0031(9)
C2 0.0275(11) 0.0315(11) 0.0443(14) -0.0040(10) 0.0053(9) -0.0004(8)

loop_
_atom_type_symbol
_atom_type_description
_atom_type_scat_dispersion_real
_atom_type_scat_dispersion_imag
_atom_type_scat_source
C C 0.0033 0.0016 'International Tables Vol C Tables 4.2.6.8 and 6.1.1.4'
H H 0.0000 0.0000 'International Tables Vol C Tables 4.2.6.8 and 6.1.1.4'
Mn Mn 0.3368 0.7283 'International Tables Vol C Tables 4.2.6.8 and 6.1.1.4'
N N 0.0061 0.0033 'International Tables Vol C Tables 4.2.6.8 and 6.1.1.4'
O O 0.0106 0.0060 'International Tables Vol C Tables 4.2.6.8 and 6.1.1.4'
P P 0.1023 0.0942 'International Tables Vol C Tables 4.2.6.8 and 6.1.1.4'

loop_
_geom_angle_atom_site_label_1
_geom_angle_atom_site_label_2
_geom_angle_atom_site_label_3
_geom_angle
_geom_angle_site_symmetry_1
_geom_angle_site_symmetry_3
_geom_angle_publ_flag
O1 Mn1 O1 180.0 3_576 . ?
O1 Mn1 O2 94.65(6) 3_576 3_576 ?
O1 Mn1 O2 85.35(6) . 3_576 ?
O1 Mn1 O2 85.35(6) 3_576 . ?
O1 Mn1 O2 94.65(6) . . ?
O1 Mn1 O6 89.36(5) 3_576 4_576 ?
O1 Mn1 O6 90.64(5) 3_576 2 ?
O1 Mn1 O6 89.36(5) . 2 ?
O1 Mn1 O6 90.64(5) . 4_576 ?
O2 Mn1 O2 180.0 . 3_576 ?
O6 Mn1 O2 90.55(6) 2 3_576 ?
O6 Mn1 O2 90.54(6) 4_576 . ?
O6 Mn1 O2 89.45(6) 4_576 3_576 ?
O6 Mn1 O2 89.46(6) 2 . ?
O6 Mn1 O6 180.0 4_576 2 ?
O3 Mn2 O3 180.0 3_676 1_545 ?
O4 Mn2 O3 91.76(5) 3_666 1_545 ?
O4 Mn2 O3 88.24(5) . 1_545 ?
O4 Mn2 O3 88.24(5) 3_666 3_676 ?
O4 Mn2 O3 91.76(5) . 3_676 ?
O4 Mn2 O4 180.0 3_666 . ?
O5 Mn2 O3 88.50(6) . 3_676 ?
O5 Mn2 O3 88.50(6) 3_666 1_545 ?
O5 Mn2 O3 91.50(6) 3_666 3_676 ?
O5 Mn2 O3 91.50(6) . 1_545 ?
O5 Mn2 O4 86.38(6) . 3_666 ?
O5 Mn2 O4 86.38(6) 3_666 . ?
O5 Mn2 O4 93.62(6) . . ?
O5 Mn2 O4 93.62(6) 3_666 3_666 ?
O5 Mn2 O5 180.00(8) . 3_666 ?
H5 P1 H6 103.2(14) . . ?
O1 P1 H5 108.3(10) . . ?
O1 P1 H6 107.3(10) . . ?
O1 P1 O3 116.28(8) . . ?
O3 P1 H5 108.1(10) . . ?
O3 P1 H6 112.8(10) . . ?
H2 P3 H1 105.3(14) . . ?
O5 P3 H1 108.9(11) . . ?
O5 P3 H2 108.7(10) . . ?
O5 P3 O6 115.51(9) . . ?
O6 P3 H1 107.9(11) . . ?
O6 P3 H2 110.0(10) . . ?
O4 P22 O2 123.3(5) . . ?
P1 O1 Mn1 125.62(8) . . ?
P21 O2 Mn1 139.05(12) . . ?
P22 O2 Mn1 147.1(3) . . ?
P1 O3 Mn2 119.96(7) . 1_565 ?
P21 O4 Mn2 146.63(14) . . ?
P22 O4 Mn2 164.8(4) . . ?
P3 O5 Mn2 135.75(10) . . ?
P3 O6 Mn1 133.17(9) . 2_545 ?
C1 O1A H1A 106(2) . . ?
H1C N1 H1D 109.5 . . ?
H1C N1 H1E 109.5 . . ?
H1D N1 H1E 109.5 . . ?
C2 N1 H1C 109.5 . . ?
C2 N1 H1D 109.5 . . ?
C2 N1 H1E 109.5 . . ?
O1A C1 H1F 109.0 . . ?
O1A C1 H1G 109.0 . . ?
O1A C1 C2 112.77(18) . . ?
H1F C1 H1G 107.8 . . ?
C2 C1 H1F 109.0 . . ?
C2 C1 H1G 109.0 . . ?
N1 C2 C1 112.82(17) . . ?
N1 C2 H2A 109.0 . . ?
N1 C2 H2B 109.0 . . ?
C1 C2 H2A 109.0 . . ?
C1 C2 H2B 109.0 . . ?
H2A C2 H2B 107.8 . . ?

loop_
_geom_bond_atom_site_label_1
_geom_bond_atom_site_label_2
_geom_bond_distance
_geom_bond_site_symmetry_2
_geom_bond_publ_flag
Mn1 O1 2.1798(13) 3_576 ?
Mn1 O1 2.1798(13) . ?
Mn1 O2 2.1889(13) 3_576 ?
Mn1 O2 2.1888(13) . ?
Mn1 O6 2.1881(14) 4_576 ?
Mn1 O6 2.1881(14) 2 ?
Mn2 O3 2.2043(12) 1_545 ?
Mn2 O3 2.2043(12) 3_676 ?
Mn2 O4 2.1565(14) 3_666 ?
Mn2 O4 2.1565(14) . ?
Mn2 O5 2.1511(15) . ?
Mn2 O5 2.1512(15) 3_666 ?
P1 H5 1.30(2) . ?
P1 H6 1.30(2) . ?
P1 O1 1.5027(14) . ?
P1 O3 1.5035(14) . ?
P3 H1 1.25(2) . ?
P3 H2 1.27(3) . ?
P3 O5 1.4777(16) . ?
P3 O6 1.5011(15) . ?
P21 H3 1.28(2) . ?
P21 H4 1.34(2) . ?
P21 O2 1.4857(17) . ?
P21 O4 1.4710(18) . ?
P22 H3 1.78(3) . ?
P22 H4 1.26(2) . ?
P22 O2 1.484(7) . ?
P22 O4 1.420(6) . ?
O1A H1A 0.74(2) . ?
O1A C1 1.419(3) . ?
N1 H1C 0.8900 . ?
N1 H1D 0.8900 . ?
N1 H1E 0.8900 . ?
N1 C2 1.481(3) . ?
C1 H1F 0.9700 . ?
C1 H1G 0.9700 . ?
C2 C1 1.505(3) . ?
C2 H2A 0.9700 . ?
C2 H2B 0.9700 . ?

loop_
_geom_hbond_atom_site_label_D
_geom_hbond_atom_site_label_H
_geom_hbond_atom_site_label_A
_geom_hbond_distance_DH
_geom_hbond_distance_HA
_geom_hbond_distance_DA
_geom_hbond_angle_DHA
_geom_hbond_site_symmetry_A
_geom_hbond_publ_flag
O1A H1A O6 0.74(2) 2.03(2) 2.766(2) 174(3) . yes
N1 H1C O3 0.89 1.95 2.828(2) 167.1 4_675 yes
N1 H1D O1 0.89 2.11 2.942(2) 156.1 2_535 yes
N1 H1D O2 0.89 2.54 3.123(2) 123.9 4_665 yes
N1 H1E O1A 0.89 2.12 2.999(2) 169.2 2_645 yes
